data_2311715
loop_
_publ_author_name
'Zhou, Xinbo'
'Hu, Xiurong'
'Gu, Jianming'
'Zhu, Jianrong'

_publ_section_title
;
 Comparison of the crystal structures and thermochemistry of a novel
 soluble guanylate cyclase stimulator riociguat and its solvates.
;
_journal_coeditor_code AO5027
_journal_issue 'Pt 5'
_journal_name_full 'Acta crystallographica Section B, Structural science, crystal engineering and materials'
_journal_page_first 891
_journal_page_last 898
_journal_paper_doi 10.1107/S2052520617006011
_journal_volume 73
_journal_year 2017
_chemical_formula_moiety 'C20 H19 F N8 O2'
_chemical_formula_sum 'C20 H19 F N8 O2'
_chemical_formula_weight 422.43
_space_group_IT_number 2
_space_group_name_Hall '-P 1'
_space_group_name_H-M_alt 'P -1'
_symmetry_cell_setting triclinic
_symmetry_space_group_name_Hall '-P 1'
_symmetry_space_group_name_H-M 'P -1'
_atom_sites_solution_hydrogens geom
_atom_sites_solution_primary direct
_atom_sites_solution_secondary difmap
_audit_creation_method SHELXL-97
_cell_angle_alpha 70.217(2)
_cell_angle_beta 72.9120(10)
_cell_angle_gamma 70.776(3)
_cell_formula_units_Z 4
_cell_length_a 13.1749(8)
_cell_length_b 13.7062(9)
_cell_length_c 14.4719(10)
_cell_measurement_reflns_used 9709
_cell_measurement_temperature 296(2)
_cell_measurement_theta_max 27.5
_cell_measurement_theta_min 3.0
_cell_volume 2272.5(3)
_computing_cell_refinement 'PROCESS-AUTO  (Rigaku,2006)'
_computing_data_collection 'PROCESS-AUTO  (Rigaku,2006)'
_computing_data_reduction 'CrystalStructure (Rigaku,2007)'
_computing_molecular_graphics 'Ortep3 for windows (Farrugia,1997)'
_computing_publication_material 'WinGX (Farrugia, 1999)'
_computing_structure_refinement 'SHELXL-97 (Sheldrick, 2014)'
_computing_structure_solution 'SHELXS-97 (Sheldrick, 2014)'
_diffrn_ambient_temperature 296(2)
_diffrn_detector_area_resol_mean 10.00
_diffrn_measured_fraction_theta_full 0.978
_diffrn_measured_fraction_theta_max 0.978
_diffrn_measurement_device_type 'Rigaku RAXIS-RAPID/ZJUG'
_diffrn_measurement_method \w
_diffrn_radiation_monochromator graphite
_diffrn_radiation_source 'rotating anode'
_diffrn_radiation_type MoK\a
_diffrn_radiation_wavelength 0.71073
_diffrn_reflns_av_R_equivalents 0.0000
_diffrn_reflns_av_sigmaI/netI 0.1249
_diffrn_reflns_limit_h_max 17
_diffrn_reflns_limit_h_min -16
_diffrn_reflns_limit_k_max 17
_diffrn_reflns_limit_k_min -16
_diffrn_reflns_limit_l_max 18
_diffrn_reflns_limit_l_min 0
_diffrn_reflns_number 10187
_diffrn_reflns_theta_full 27.48
_diffrn_reflns_theta_max 27.48
_diffrn_reflns_theta_min 3.05
_exptl_absorpt_coefficient_mu 0.091
_exptl_absorpt_correction_T_max 0.9892
_exptl_absorpt_correction_T_min 0.9544
_exptl_absorpt_correction_type multi-scan
_exptl_absorpt_process_details 'Higashi, T. (1995)'
_exptl_crystal_colour colorless
_exptl_crystal_density_diffrn 1.235
_exptl_crystal_density_method 'not measured'
_exptl_crystal_description needle
_exptl_crystal_F_000 880
_exptl_crystal_size_max 0.52
_exptl_crystal_size_mid 0.26
_exptl_crystal_size_min 0.12
_refine_diff_density_max 0.430
_refine_diff_density_min -0.307
_refine_diff_density_rms 0.084
_refine_ls_extinction_coef 0.024(3)
_refine_ls_extinction_expression Fc^*^=kFc[1+0.001xFc^2^\l^3^/sin(2\q)]^-1/4^
_refine_ls_extinction_method SHELXL
_refine_ls_goodness_of_fit_ref 1.004
_refine_ls_hydrogen_treatment constr
_refine_ls_matrix_type full
_refine_ls_number_parameters 564
_refine_ls_number_reflns 10187
_refine_ls_number_restraints 0
_refine_ls_restrained_S_all 1.004
_refine_ls_R_factor_all 0.2358
_refine_ls_R_factor_gt 0.0989
_refine_ls_shift/su_max 0.035
_refine_ls_shift/su_mean 0.001
_refine_ls_structure_factor_coef Fsqd
_refine_ls_weighting_details 'calc w=1/[\s^2^(Fo^2^)+(0.1238P)^2^+1.5000P] where P=(Fo^2^+2Fc^2^)/3'
_refine_ls_weighting_scheme calc
_refine_ls_wR_factor_gt 0.2445
_refine_ls_wR_factor_ref 0.3147
_reflns_number_gt 3669
_reflns_number_total 10187
_reflns_threshold_expression >2sigma(I)
_cod_data_source_file ao5027sup1.cif
_cod_data_source_block V
_cod_database_code 2311715

loop_
_symmetry_equiv_pos_as_xyz
'x, y, z'
'-x, -y, -z'

loop_
_atom_site_label
_atom_site_type_symbol
_atom_site_fract_x
_atom_site_fract_y
_atom_site_fract_z
_atom_site_U_iso_or_equiv
_atom_site_adp_type
_atom_site_occupancy
_atom_site_symmetry_multiplicity
_atom_site_calc_flag
_atom_site_refinement_flags
C1A C 0.0199(5) 0.6299(4) 0.7257(6) 0.0826(18) Uani 1 1 d .
C1B C 0.0089(4) 1.1058(4) 0.2031(5) 0.0670(15) Uani 1 1 d .
C2A C -0.0472(6) 0.6300(5) 0.8200(7) 0.115(3) Uani 1 1 d .
H2A H -0.1226 0.6410 0.8291 0.138 Uiso 1 1 calc R
C2B C -0.0660(5) 1.1086(4) 0.2911(5) 0.0825(18) Uani 1 1 d .
H2B H -0.1400 1.1177 0.2945 0.099 Uiso 1 1 calc R
C3A C -0.0034(8) 0.6143(6) 0.8966(7) 0.116(3) Uani 1 1 d .
H3A H -0.0473 0.6141 0.9601 0.140 Uiso 1 1 calc R
C3B C -0.0294(6) 1.0978(4) 0.3736(6) 0.089(2) Uani 1 1 d .
H3B H -0.0784 1.0986 0.4347 0.107 Uiso 1 1 calc R
C4A C 0.1059(7) 0.5988(5) 0.8814(6) 0.106(2) Uani 1 1 d .
H4A H 0.1365 0.5859 0.9361 0.128 Uiso 1 1 calc R
C4B C 0.0780(6) 1.0859(4) 0.3665(5) 0.0829(17) Uani 1 1 d .
H4B H 0.1020 1.0791 0.4233 0.100 Uiso 1 1 calc R
C5A C 0.1755(5) 0.6011(4) 0.7877(5) 0.0829(18) Uani 1 1 d .
H5A H 0.2504 0.5918 0.7796 0.100 Uiso 1 1 calc R
C5B C 0.1532(5) 1.0835(4) 0.2780(4) 0.0668(14) Uani 1 1 d .
H5B H 0.2270 1.0751 0.2751 0.080 Uiso 1 1 calc R
C6A C 0.1306(4) 0.6173(4) 0.7073(4) 0.0644(14) Uani 1 1 d .
C6B C 0.1184(4) 1.0936(3) 0.1934(4) 0.0556(13) Uani 1 1 d .
C7A C 0.1965(4) 0.6200(4) 0.6034(4) 0.0672(14) Uani 1 1 d .
H7A1 H 0.1971 0.5568 0.5869 0.081 Uiso 1 1 calc R
H7A2 H 0.1598 0.6822 0.5571 0.081 Uiso 1 1 calc R
C7B C 0.1939(4) 1.0932(4) 0.0916(4) 0.0648(14) Uani 1 1 d .
H7B1 H 0.1985 1.0286 0.0751 0.078 Uiso 1 1 calc R
H7B2 H 0.1618 1.1541 0.0414 0.078 Uiso 1 1 calc R
C8A C 0.3538(4) 0.7086(4) 0.5383(4) 0.0528(12) Uani 1 1 d .
C8B C 0.3491(4) 1.1827(4) 0.0384(4) 0.0539(12) Uani 1 1 d .
C9A C 0.3658(5) 0.8723(5) 0.4501(5) 0.0813(17) Uani 1 1 d .
H9A H 0.3339 0.9425 0.4178 0.098 Uiso 1 1 calc R
C9B C 0.3637(5) 1.3437(4) -0.0535(4) 0.0782(17) Uani 1 1 d .
H9B H 0.3340 1.4130 -0.0891 0.094 Uiso 1 1 calc R
C10A C 0.4763(5) 0.8455(4) 0.4469(5) 0.0814(17) Uani 1 1 d .
H10A H 0.5156 0.8971 0.4134 0.098 Uiso 1 1 calc R
C10B C 0.4738(5) 1.3166(4) -0.0496(4) 0.0785(17) Uani 1 1 d .
H10B H 0.5144 1.3673 -0.0823 0.094 Uiso 1 1 calc R
C11A C 0.5300(4) 0.7432(4) 0.4925(4) 0.0651(14) Uani 1 1 d .
H11A H 0.6049 0.7240 0.4916 0.078 Uiso 1 1 calc R
C11B C 0.5232(4) 1.2165(4) 0.0017(4) 0.0690(15) Uani 1 1 d .
H11B H 0.5970 1.1972 0.0048 0.083 Uiso 1 1 calc R
C12A C 0.4659(4) 0.6703(4) 0.5401(4) 0.0537(12) Uani 1 1 d .
C12B C 0.4580(4) 1.1455(3) 0.0488(3) 0.0499(11) Uani 1 1 d .
C13A C 0.4807(4) 0.5603(3) 0.5930(4) 0.0538(12) Uani 1 1 d .
C13B C 0.4710(4) 1.0351(4) 0.1054(4) 0.0528(12) Uani 1 1 d .
C14A C 0.5808(4) 0.4780(3) 0.6212(4) 0.0515(12) Uani 1 1 d .
C14B C 0.5676(4) 0.9579(3) 0.1424(3) 0.0480(11) Uani 1 1 d .
C15A C 0.7617(4) 0.4385(3) 0.6201(4) 0.0549(12) Uani 1 1 d .
C15B C 0.7445(4) 0.9236(4) 0.1556(4) 0.0566(12) Uani 1 1 d .
C16A C 0.7582(4) 0.3361(4) 0.6753(4) 0.0577(13) Uani 1 1 d .
C16B C 0.7406(3) 0.8194(3) 0.2111(4) 0.0514(12) Uani 1 1 d .
C17A C 0.6598(4) 0.3078(4) 0.7020(4) 0.0535(12) Uani 1 1 d .
C17B C 0.6458(4) 0.7884(4) 0.2266(4) 0.0515(12) Uani 1 1 d .
C18A C 0.9211(4) 0.1895(4) 0.6388(5) 0.0826(18) Uani 1 1 d .
H18A H 0.9826 0.1405 0.6668 0.124 Uiso 1 1 calc R
H18B H 0.9471 0.2345 0.5748 0.124 Uiso 1 1 calc R
H18C H 0.8780 0.1498 0.6304 0.124 Uiso 1 1 calc R
C18B C 0.9060(4) 0.6678(4) 0.1942(5) 0.0795(17) Uani 1 1 d .
H18D H 0.9668 0.6253 0.2260 0.119 Uiso 1 1 calc R
H18E H 0.9328 0.7069 0.1273 0.119 Uiso 1 1 calc R
H18F H 0.8663 0.6216 0.1914 0.119 Uiso 1 1 calc R
C19A C 0.8717(5) 0.2299(4) 0.7995(5) 0.0747(17) Uani 1 1 d .
C19B C 0.8448(4) 0.7326(4) 0.3449(4) 0.0583(13) Uani 1 1 d .
C20A C 0.8079(6) 0.2710(6) 0.9542(5) 0.121(3) Uani 1 1 d .
H20A H 0.8121 0.1963 0.9856 0.181 Uiso 1 1 calc R
H20B H 0.7449 0.3133 0.9896 0.181 Uiso 1 1 calc R
H20C H 0.8731 0.2866 0.9559 0.181 Uiso 1 1 calc R
C20B C 0.7813(6) 0.8055(6) 0.4813(5) 0.106(2) Uani 1 1 d .
H20D H 0.7452 0.7535 0.5304 0.159 Uiso 1 1 calc R
H20E H 0.7465 0.8746 0.4938 0.159 Uiso 1 1 calc R
H20F H 0.8571 0.7854 0.4855 0.159 Uiso 1 1 calc R
F1A F -0.0244(3) 0.6453(3) 0.6465(4) 0.1206(14) Uani 1 1 d .
F1B F -0.0266(3) 1.1173(3) 0.1196(3) 0.0931(11) Uani 1 1 d .
N1A N 0.3080(3) 0.6240(3) 0.5875(3) 0.0606(11) Uani 1 1 d .
N1B N 0.3027(3) 1.0976(3) 0.0864(3) 0.0591(11) Uani 1 1 d .
N2A N 0.3000(4) 0.8062(3) 0.4956(3) 0.0691(12) Uani 1 1 d .
N2B N 0.2973(4) 1.2790(3) -0.0106(3) 0.0674(12) Uani 1 1 d .
N3A N 0.3858(3) 0.5330(3) 0.6210(3) 0.0616(11) Uani 1 1 d .
N3B N 0.3774(3) 1.0088(3) 0.1278(3) 0.0583(11) Uani 1 1 d .
N4A N 0.6716(3) 0.5131(3) 0.5897(3) 0.0577(11) Uani 1 1 d .
N4B N 0.6562(3) 0.9936(3) 0.1195(3) 0.0557(10) Uani 1 1 d .
N5A N 0.5679(3) 0.3815(3) 0.6745(3) 0.0541(10) Uani 1 1 d .
N5B N 0.5570(3) 0.8593(3) 0.1912(3) 0.0521(10) Uani 1 1 d .
N6A N 0.8555(3) 0.4714(3) 0.5887(4) 0.0811(15) Uani 1 1 d .
H6A1 H 0.8552 0.5357 0.5521 0.097 Uiso 1 1 calc R
H6A2 H 0.9154 0.4280 0.6054 0.097 Uiso 1 1 calc R
N6B N 0.8339(3) 0.9586(3) 0.1352(4) 0.0795(15) Uani 1 1 d .
H6B1 H 0.8338 1.0234 0.1004 0.095 Uiso 1 1 calc R
H6B2 H 0.8917 0.9164 0.1569 0.095 Uiso 1 1 calc R
N7A N 0.6501(3) 0.2088(3) 0.7541(3) 0.0678(12) Uani 1 1 d .
H7A3 H 0.5876 0.1942 0.7688 0.081 Uiso 1 1 calc R
H7A4 H 0.7062 0.1599 0.7729 0.081 Uiso 1 1 calc R
N7B N 0.6367(3) 0.6882(3) 0.2768(3) 0.0651(12) Uani 1 1 d .
H7B3 H 0.5765 0.6716 0.2852 0.078 Uiso 1 1 calc R
H7B4 H 0.6910 0.6408 0.3005 0.078 Uiso 1 1 calc R
N8A N 0.8537(3) 0.2558(3) 0.7062(4) 0.0633(12) Uani 1 1 d .
N8B N 0.8326(3) 0.7434(3) 0.2519(3) 0.0600(11) Uani 1 1 d .
O1A O 0.9433(4) 0.1554(3) 0.8321(4) 0.1082(16) Uani 1 1 d .
O1B O 0.9136(3) 0.6604(3) 0.3857(3) 0.0827(12) Uani 1 1 d .
O2A O 0.7984(3) 0.2961(3) 0.8526(3) 0.0844(12) Uani 1 1 d .
O2B O 0.7738(3) 0.8101(3) 0.3826(3) 0.0720(10) Uani 1 1 d .

loop_
_atom_site_aniso_label
_atom_site_aniso_U_11
_atom_site_aniso_U_22
_atom_site_aniso_U_33
_atom_site_aniso_U_23
_atom_site_aniso_U_13
_atom_site_aniso_U_12
C1A 0.049(4) 0.069(3) 0.106(5) -0.007(3) -0.009(4) -0.007(3)
C1B 0.049(3) 0.054(3) 0.089(4) -0.003(3) -0.023(3) -0.010(2)
C2A 0.057(4) 0.079(4) 0.145(8) -0.007(5) 0.033(5) -0.009(3)
C2B 0.041(3) 0.078(4) 0.096(5) -0.002(3) 0.004(4) -0.011(3)
C3A 0.112(8) 0.085(5) 0.091(6) -0.004(4) 0.008(5) 0.007(5)
C3B 0.076(5) 0.068(4) 0.089(5) -0.018(3) 0.016(4) -0.006(3)
C4A 0.118(7) 0.076(4) 0.089(6) -0.003(4) -0.019(5) 0.001(4)
C4B 0.080(5) 0.080(4) 0.083(5) -0.022(3) -0.015(4) -0.015(3)
C5A 0.069(4) 0.079(4) 0.072(4) -0.010(3) -0.008(4) 0.003(3)
C5B 0.053(3) 0.072(3) 0.065(4) -0.010(3) -0.014(3) -0.010(3)
C6A 0.041(3) 0.053(3) 0.075(4) 0.000(3) -0.005(3) -0.007(2)
C6B 0.032(3) 0.051(3) 0.069(3) -0.004(2) -0.007(2) -0.007(2)
C7A 0.031(3) 0.082(3) 0.079(4) -0.011(3) -0.014(3) -0.011(2)
C7B 0.042(3) 0.074(3) 0.072(4) -0.005(3) -0.021(3) -0.014(2)
C8A 0.032(3) 0.058(3) 0.055(3) -0.008(2) -0.009(2) -0.002(2)
C8B 0.040(3) 0.061(3) 0.055(3) -0.014(2) -0.011(2) -0.006(2)
C9A 0.069(4) 0.068(3) 0.084(4) 0.004(3) -0.022(3) -0.008(3)
C9B 0.078(4) 0.061(3) 0.078(4) -0.004(3) -0.024(3) -0.003(3)
C10A 0.070(4) 0.067(3) 0.092(5) 0.000(3) -0.016(3) -0.020(3)
C10B 0.066(4) 0.062(3) 0.090(4) 0.007(3) -0.016(3) -0.022(3)
C11A 0.050(3) 0.065(3) 0.068(4) -0.004(3) -0.010(3) -0.016(3)
C11B 0.056(3) 0.066(3) 0.079(4) -0.012(3) -0.016(3) -0.015(3)
C12A 0.042(3) 0.056(3) 0.056(3) -0.015(2) -0.014(2) 0.000(2)
C12B 0.040(3) 0.060(3) 0.045(3) -0.009(2) -0.008(2) -0.012(2)
C13A 0.029(3) 0.055(3) 0.069(3) -0.013(2) -0.011(2) -0.003(2)
C13B 0.033(3) 0.055(3) 0.065(3) -0.009(2) -0.011(2) -0.011(2)
C14A 0.034(3) 0.051(3) 0.065(3) -0.010(2) -0.015(2) -0.006(2)
C14B 0.036(3) 0.052(3) 0.050(3) -0.006(2) -0.013(2) -0.008(2)
C15A 0.037(3) 0.048(3) 0.076(4) -0.009(2) -0.015(2) -0.012(2)
C15B 0.036(3) 0.056(3) 0.076(4) -0.010(3) -0.020(2) -0.011(2)
C16A 0.031(3) 0.058(3) 0.079(4) -0.012(3) -0.014(2) -0.009(2)
C16B 0.029(2) 0.051(3) 0.070(3) -0.011(2) -0.017(2) -0.006(2)
C17A 0.038(3) 0.056(3) 0.060(3) -0.010(2) -0.011(2) -0.008(2)
C17B 0.032(3) 0.060(3) 0.058(3) -0.012(2) -0.011(2) -0.008(2)
C18A 0.048(3) 0.060(3) 0.132(6) -0.030(3) -0.018(3) -0.001(3)
C18B 0.044(3) 0.069(3) 0.127(5) -0.038(3) -0.020(3) -0.001(3)
C19A 0.060(4) 0.060(3) 0.105(5) 0.008(3) -0.042(4) -0.026(3)
C19B 0.040(3) 0.063(3) 0.067(4) 0.005(3) -0.020(3) -0.021(2)
C20A 0.125(7) 0.162(7) 0.079(5) 0.007(5) -0.045(5) -0.059(6)
C20B 0.085(5) 0.149(6) 0.095(5) -0.045(5) -0.019(4) -0.031(5)
F1A 0.052(2) 0.142(3) 0.166(4) -0.038(3) -0.024(3) -0.024(2)
F1B 0.055(2) 0.110(3) 0.112(3) -0.006(2) -0.036(2) -0.0257(18)
N1A 0.030(2) 0.059(2) 0.075(3) -0.005(2) -0.013(2) -0.0009(18)
N1B 0.036(2) 0.064(2) 0.071(3) -0.007(2) -0.021(2) -0.0071(19)
N2A 0.054(3) 0.063(3) 0.072(3) -0.005(2) -0.015(2) -0.002(2)
N2B 0.053(3) 0.062(3) 0.069(3) -0.007(2) -0.015(2) -0.001(2)
N3A 0.040(2) 0.061(2) 0.074(3) -0.012(2) -0.014(2) -0.0067(19)
N3B 0.038(2) 0.057(2) 0.071(3) -0.005(2) -0.020(2) -0.0061(19)
N4A 0.037(2) 0.053(2) 0.076(3) -0.007(2) -0.018(2) -0.0072(18)
N4B 0.039(2) 0.050(2) 0.074(3) -0.0075(19) -0.016(2) -0.0112(18)
N5A 0.031(2) 0.056(2) 0.067(3) -0.008(2) -0.0120(19) -0.0077(17)
N5B 0.038(2) 0.056(2) 0.061(3) -0.0078(19) -0.0162(19) -0.0123(18)
N6A 0.042(3) 0.057(2) 0.131(4) 0.005(3) -0.033(3) -0.013(2)
N6B 0.046(3) 0.060(2) 0.129(4) 0.005(3) -0.036(3) -0.023(2)
N7A 0.038(2) 0.056(2) 0.099(3) -0.003(2) -0.020(2) -0.0123(19)
N7B 0.045(2) 0.056(2) 0.090(3) 0.000(2) -0.026(2) -0.0172(19)
N8A 0.038(2) 0.050(2) 0.091(3) -0.006(2) -0.018(2) -0.0068(18)
N8B 0.036(2) 0.052(2) 0.085(3) -0.011(2) -0.017(2) -0.0070(18)
O1A 0.078(3) 0.079(3) 0.161(5) 0.005(3) -0.075(3) -0.005(2)
O1B 0.055(2) 0.080(2) 0.098(3) 0.007(2) -0.036(2) -0.0128(19)
O2A 0.072(3) 0.095(3) 0.086(3) -0.015(2) -0.037(2) -0.011(2)
O2B 0.054(2) 0.088(3) 0.072(3) -0.025(2) -0.0181(19) -0.009(2)

loop_
_atom_type_symbol
_atom_type_description
_atom_type_scat_dispersion_real
_atom_type_scat_dispersion_imag
_atom_type_scat_source
C C 0.0033 0.0016 'International Tables Vol C Tables 4.2.6.8 and 6.1.1.4'
H H 0.0000 0.0000 'International Tables Vol C Tables 4.2.6.8 and 6.1.1.4'
F F 0.0171 0.0103 'International Tables Vol C Tables 4.2.6.8 and 6.1.1.4'
N N 0.0061 0.0033 'International Tables Vol C Tables 4.2.6.8 and 6.1.1.4'
O O 0.0106 0.0060 'International Tables Vol C Tables 4.2.6.8 and 6.1.1.4'

loop_
_geom_angle_atom_site_label_1
_geom_angle_atom_site_label_2
_geom_angle_atom_site_label_3
_geom_angle
F1A C1A C6A 117.1(6)
F1A C1A C2A 120.2(7)
C6A C1A C2A 122.7(7)
F1B C1B C2B 119.0(5)
F1B C1B C6B 117.5(5)
C2B C1B C6B 123.5(6)
C3A C2A C1A 119.7(8)
C3A C2A H2A 120.1
C1A C2A H2A 120.1
C3B C2B C1B 118.2(6)
C3B C2B H2B 120.9
C1B C2B H2B 120.9
C2A C3A C4A 118.9(8)
C2A C3A H3A 120.5
C4A C3A H3A 120.5
C4B C3B C2B 119.8(6)
C4B C3B H3B 120.1
C2B C3B H3B 120.1
C3A C4A C5A 123.2(8)
C3A C4A H4A 118.4
C5A C4A H4A 118.4
C3B C4B C5B 122.0(6)
C3B C4B H4B 119.0
C5B C4B H4B 119.0
C6A C5A C4A 118.4(6)
C6A C5A H5A 120.8
C4A C5A H5A 120.8
C4B C5B C6B 119.4(5)
C4B C5B H5B 120.3
C6B C5B H5B 120.3
C1A C6A C5A 117.1(6)
C1A C6A C7A 119.3(6)
C5A C6A C7A 123.6(5)
C1B C6B C5B 117.1(5)
C1B C6B C7B 118.9(5)
C5B C6B C7B 124.0(4)
N1A C7A C6A 115.4(4)
N1A C7A H7A1 108.4
C6A C7A H7A1 108.4
N1A C7A H7A2 108.4
C6A C7A H7A2 108.4
H7A1 C7A H7A2 107.5
N1B C7B C6B 113.8(4)
N1B C7B H7B1 108.8
C6B C7B H7B1 108.8
N1B C7B H7B2 108.8
C6B C7B H7B2 108.8
H7B1 C7B H7B2 107.7
N2A C8A N1A 124.9(4)
N2A C8A C12A 128.2(5)
N1A C8A C12A 106.9(4)
N2B C8B N1B 124.6(4)
N2B C8B C12B 128.9(5)
N1B C8B C12B 106.4(4)
N2A C9A C10A 125.5(5)
N2A C9A H9A 117.3
C10A C9A H9A 117.3
N2B C9B C10B 125.5(5)
N2B C9B H9B 117.2
C10B C9B H9B 117.2
C9A C10A C11A 121.0(5)
C9A C10A H10A 119.5
C11A C10A H10A 119.5
C11B C10B C9B 120.7(5)
C11B C10B H10B 119.6
C9B C10B H10B 119.6
C10A C11A C12A 116.1(5)
C10A C11A H11A 122.0
C12A C11A H11A 122.0
C10B C11B C12B 116.6(5)
C10B C11B H11B 121.7
C12B C11B H11B 121.7
C11A C12A C8A 117.0(4)
C11A C12A C13A 137.9(4)
C8A C12A C13A 105.1(4)
C11B C12B C8B 116.9(4)
C11B C12B C13B 137.7(5)
C8B C12B C13B 105.4(4)
N3A C13A C12A 110.6(4)
N3A C13A C14A 119.0(4)
C12A C13A C14A 130.4(4)
N3B C13B C12B 110.1(4)
N3B C13B C14B 120.8(4)
C12B C13B C14B 129.1(4)
N5A C14A N4A 129.1(4)
N5A C14A C13A 116.4(4)
N4A C14A C13A 114.5(4)
N4B C14B N5B 127.8(4)
N4B C14B C13B 116.1(4)
N5B C14B C13B 116.0(4)
N6A C15A N4A 115.5(4)
N6A C15A C16A 122.5(4)
N4A C15A C16A 122.0(4)
N6B C15B N4B 117.3(4)
N6B C15B C16B 122.3(4)
N4B C15B C16B 120.4(4)
C15A C16A C17A 119.1(4)
C15A C16A N8A 122.4(4)
C17A C16A N8A 118.5(4)
C17B C16B C15B 118.7(4)
C17B C16B N8B 119.6(4)
C15B C16B N8B 121.8(4)
N7A C17A N5A 117.1(4)
N7A C17A C16A 122.8(4)
N5A C17A C16A 120.1(4)
N7B C17B N5B 117.0(4)
N7B C17B C16B 122.3(4)
N5B C17B C16B 120.7(4)
N8A C18A H18A 109.5
N8A C18A H18B 109.5
H18A C18A H18B 109.5
N8A C18A H18C 109.5
H18A C18A H18C 109.5
H18B C18A H18C 109.5
N8B C18B H18D 109.5
N8B C18B H18E 109.5
H18D C18B H18E 109.5
N8B C18B H18F 109.5
H18D C18B H18F 109.5
H18E C18B H18F 109.5
O1A C19A N8A 124.4(7)
O1A C19A O2A 124.1(6)
N8A C19A O2A 111.5(5)
O1B C19B O2B 126.0(5)
O1B C19B N8B 122.9(5)
O2B C19B N8B 111.0(4)
O2A C20A H20A 109.5
O2A C20A H20B 109.5
H20A C20A H20B 109.5
O2A C20A H20C 109.5
H20A C20A H20C 109.5
H20B C20A H20C 109.5
O2B C20B H20D 109.5
O2B C20B H20E 109.5
H20D C20B H20E 109.5
O2B C20B H20F 109.5
H20D C20B H20F 109.5
H20E C20B H20F 109.5
C8A N1A N3A 110.9(4)
C8A N1A C7A 129.0(4)
N3A N1A C7A 120.1(4)
N3B N1B C8B 110.9(4)
N3B N1B C7B 121.0(4)
C8B N1B C7B 128.0(4)
C8A N2A C9A 112.2(4)
C8B N2B C9B 111.5(4)
C13A N3A N1A 106.5(4)
C13B N3B N1B 107.2(4)
C14A N4A C15A 114.0(4)
C14B N4B C15B 116.3(4)
C14A N5A C17A 115.7(4)
C14B N5B C17B 116.0(4)
C15A N6A H6A1 120.0
C15A N6A H6A2 120.0
H6A1 N6A H6A2 120.0
C15B N6B H6B1 120.0
C15B N6B H6B2 120.0
H6B1 N6B H6B2 120.0
C17A N7A H7A3 120.0
C17A N7A H7A4 120.0
H7A3 N7A H7A4 120.0
C17B N7B H7B3 120.0
C17B N7B H7B4 120.0
H7B3 N7B H7B4 120.0
C19A N8A C16A 122.2(5)
C19A N8A C18A 119.7(5)
C16A N8A C18A 117.3(5)
C19B N8B C16B 122.0(4)
C19B N8B C18B 120.3(4)
C16B N8B C18B 117.2(4)
C19A O2A C20A 115.2(5)
C19B O2B C20B 114.9(5)

loop_
_geom_bond_atom_site_label_1
_geom_bond_atom_site_label_2
_geom_bond_distance
C1A F1A 1.359(7)
C1A C6A 1.367(7)
C1A C2A 1.391(9)
C1B F1B 1.364(6)
C1B C2B 1.366(8)
C1B C6B 1.367(7)
C2A C3A 1.320(11)
C2A H2A 0.9300
C2B C3B 1.361(9)
C2B H2B 0.9300
C3A C4A 1.345(10)
C3A H3A 0.9300
C3B C4B 1.347(8)
C3B H3B 0.9300
C4A C5A 1.393(9)
C4A H4A 0.9300
C4B C5B 1.373(8)
C4B H4B 0.9300
C5A C6A 1.376(8)
C5A H5A 0.9300
C5B C6B 1.379(7)
C5B H5B 0.9300
C6A C7A 1.494(7)
C6B C7B 1.517(7)
C7A N1A 1.435(6)
C7A H7A1 0.9700
C7A H7A2 0.9700
C7B N1B 1.434(6)
C7B H7B1 0.9700
C7B H7B2 0.9700
C8A N2A 1.322(5)
C8A N1A 1.365(6)
C8A C12A 1.400(6)
C8B N2B 1.331(6)
C8B N1B 1.374(6)
C8B C12B 1.390(6)
C9A N2A 1.336(7)
C9A C10A 1.369(8)
C9A H9A 0.9300
C9B N2B 1.325(7)
C9B C10B 1.387(8)
C9B H9B 0.9300
C10A C11A 1.378(7)
C10A H10A 0.9300
C10B C11B 1.365(7)
C10B H10B 0.9300
C11A C12A 1.391(7)
C11A H11A 0.9300
C11B C12B 1.382(6)
C11B H11B 0.9300
C12A C13A 1.418(6)
C12B C13B 1.436(6)
C13A N3A 1.332(6)
C13A C14A 1.484(6)
C13B N3B 1.317(6)
C13B C14B 1.469(6)
C14A N5A 1.323(6)
C14A N4A 1.335(6)
C14B N4B 1.322(5)
C14B N5B 1.328(5)
C15A N6A 1.355(6)
C15A N4A 1.360(5)
C15A C16A 1.369(6)
C15B N6B 1.333(6)
C15B N4B 1.353(5)
C15B C16B 1.391(6)
C16A C17A 1.383(6)
C16A N8A 1.443(6)
C16B C17B 1.382(6)
C16B N8B 1.441(5)
C17A N7A 1.338(6)
C17A N5A 1.361(5)
C17B N7B 1.346(6)
C17B N5B 1.357(5)
C18A N8A 1.458(6)
C18A H18A 0.9600
C18A H18B 0.9600
C18A H18C 0.9600
C18B N8B 1.470(6)
C18B H18D 0.9600
C18B H18E 0.9600
C18B H18F 0.9600
C19A O1A 1.207(6)
C19A N8A 1.346(7)
C19A O2A 1.344(7)
C19B O1B 1.215(5)
C19B O2B 1.318(6)
C19B N8B 1.355(6)
C20A O2A 1.426(7)
C20A H20A 0.9600
C20A H20B 0.9600
C20A H20C 0.9600
C20B O2B 1.439(7)
C20B H20D 0.9600
C20B H20E 0.9600
C20B H20F 0.9600
N1A N3A 1.373(5)
N1B N3B 1.369(5)
N6A H6A1 0.8600
N6A H6A2 0.8600
N6B H6B1 0.8600
N6B H6B2 0.8600
N7A H7A3 0.8600
N7A H7A4 0.8600
N7B H7B3 0.8600
N7B H7B4 0.8600

loop_
_geom_hbond_atom_site_label_D
_geom_hbond_atom_site_label_H
_geom_hbond_atom_site_label_A
_geom_hbond_distance_DH
_geom_hbond_distance_HA
_geom_hbond_distance_DA
_geom_hbond_angle_DHA
_geom_hbond_site_symmetry_A
N6A H6A2 O1B 0.86 2.20 3.041(5) 167 2_766
N6B H6B2 O1A 0.86 2.10 2.928(6) 162 2_766
N7A H7A3 N5B 0.86 2.12 2.975(5) 174 2_666
N7B H7B3 N5A 0.86 2.11 2.966(5) 172 2_666
N6A H6A1 O1B 0.86 2.51 3.280(6) 149 .

loop_
_geom_torsion_atom_site_label_1
_geom_torsion_atom_site_label_2
_geom_torsion_atom_site_label_3
_geom_torsion_atom_site_label_4
_geom_torsion
F1A C1A C2A C3A 179.6(6)
C6A C1A C2A C3A -2.0(10)
F1B C1B C2B C3B -179.5(5)
C6B C1B C2B C3B -0.7(8)
C1A C2A C3A C4A 0.1(12)
C1B C2B C3B C4B 0.8(9)
C2A C3A C4A C5A 1.7(12)
C2B C3B C4B C5B -0.5(9)
C3A C4A C5A C6A -1.7(10)
C3B C4B C5B C6B 0.1(8)
F1A C1A C6A C5A -179.6(5)
C2A C1A C6A C5A 1.9(8)
F1A C1A C6A C7A -0.5(8)
C2A C1A C6A C7A -178.9(5)
C4A C5A C6A C1A -0.1(8)
C4A C5A C6A C7A -179.2(5)
F1B C1B C6B C5B 179.2(4)
C2B C1B C6B C5B 0.3(7)
F1B C1B C6B C7B -0.3(7)
C2B C1B C6B C7B -179.1(5)
C4B C5B C6B C1B 0.0(7)
C4B C5B C6B C7B 179.4(5)
C1A C6A C7A N1A 170.1(5)
C5A C6A C7A N1A -10.8(7)
C1B C6B C7B N1B 170.4(4)
C5B C6B C7B N1B -9.0(7)
N2A C9A C10A C11A 0.2(10)
N2B C9B C10B C11B -0.3(10)
C9A C10A C11A C12A 0.7(8)
C9B C10B C11B C12B -0.2(8)
C10A C11A C12A C8A -1.1(7)
C10A C11A C12A C13A 177.8(6)
N2A C8A C12A C11A 0.9(8)
N1A C8A C12A C11A 179.0(4)
N2A C8A C12A C13A -178.4(5)
N1A C8A C12A C13A -0.2(5)
C10B C11B C12B C8B 0.6(7)
C10B C11B C12B C13B 176.6(6)
N2B C8B C12B C11B -0.6(8)
N1B C8B C12B C11B 177.0(4)
N2B C8B C12B C13B -177.8(5)
N1B C8B C12B C13B -0.2(5)
C11A C12A C13A N3A -178.8(6)
C8A C12A C13A N3A 0.2(6)
C11A C12A C13A C14A 2.7(10)
C8A C12A C13A C14A -178.3(5)
C11B C12B C13B N3B -176.8(6)
C8B C12B C13B N3B -0.5(5)
C11B C12B C13B C14B 6.9(10)
C8B C12B C13B C14B -176.8(5)
N3A C13A C14A N5A -0.8(7)
C12A C13A C14A N5A 177.6(5)
N3A C13A C14A N4A 180.0(4)
C12A C13A C14A N4A -1.6(8)
N3B C13B C14B N4B -177.1(4)
C12B C13B C14B N4B -1.2(8)
N3B C13B C14B N5B 5.7(7)
C12B C13B C14B N5B -178.4(4)
N6A C15A C16A C17A -178.2(5)
N4A C15A C16A C17A -0.7(8)
N6A C15A C16A N8A 1.3(8)
N4A C15A C16A N8A 178.8(5)
N6B C15B C16B C17B -178.3(5)
N4B C15B C16B C17B 1.4(7)
N6B C15B C16B N8B 1.4(8)
N4B C15B C16B N8B -179.0(4)
C15A C16A C17A N7A 178.6(5)
N8A C16A C17A N7A -0.9(8)
C15A C16A C17A N5A -0.7(8)
N8A C16A C17A N5A 179.8(4)
C15B C16B C17B N7B 177.9(5)
N8B C16B C17B N7B -1.7(7)
C15B C16B C17B N5B -2.1(7)
N8B C16B C17B N5B 178.2(4)
N2A C8A N1A N3A 178.4(5)
C12A C8A N1A N3A 0.2(5)
N2A C8A N1A C7A 0.5(8)
C12A C8A N1A C7A -177.7(5)
C6A C7A N1A C8A -105.3(6)
C6A C7A N1A N3A 77.0(6)
N2B C8B N1B N3B 178.6(4)
C12B C8B N1B N3B 0.9(5)
N2B C8B N1B C7B 1.9(8)
C12B C8B N1B C7B -175.8(4)
C6B C7B N1B N3B 76.7(6)
C6B C7B N1B C8B -107.0(6)
N1A C8A N2A C9A -177.9(5)
C12A C8A N2A C9A -0.1(8)
C10A C9A N2A C8A -0.5(9)
N1B C8B N2B C9B -177.0(5)
C12B C8B N2B C9B 0.1(8)
C10B C9B N2B C8B 0.4(8)
C12A C13A N3A N1A -0.1(6)
C14A C13A N3A N1A 178.5(4)
C8A N1A N3A C13A 0.0(6)
C7A N1A N3A C13A 178.1(4)
C12B C13B N3B N1B 1.0(5)
C14B C13B N3B N1B 177.7(4)
C8B N1B N3B C13B -1.2(5)
C7B N1B N3B C13B 175.7(4)
N5A C14A N4A C15A -2.1(8)
C13A C14A N4A C15A 177.0(4)
N6A C15A N4A C14A 179.6(4)
C16A C15A N4A C14A 2.0(7)
N5B C14B N4B C15B -4.8(7)
C13B C14B N4B C15B 178.4(4)
N6B C15B N4B C14B -178.6(4)
C16B C15B N4B C14B 1.8(7)
N4A C14A N5A C17A 0.7(8)
C13A C14A N5A C17A -178.3(4)
N7A C17A N5A C14A -178.6(4)
C16A C17A N5A C14A 0.8(7)
N4B C14B N5B C17B 4.1(7)
C13B C14B N5B C17B -179.1(4)
N7B C17B N5B C14B 179.6(4)
C16B C17B N5B C14B -0.3(7)
O1A C19A N8A C16A 171.3(5)
O2A C19A N8A C16A -7.5(6)
O1A C19A N8A C18A 2.1(8)
O2A C19A N8A C18A -176.6(4)
C15A C16A N8A C19A 100.4(6)
C17A C16A N8A C19A -80.1(6)
C15A C16A N8A C18A -90.2(6)
C17A C16A N8A C18A 89.2(6)
O1B C19B N8B C16B 170.4(4)
O2B C19B N8B C16B -10.1(6)
O1B C19B N8B C18B -1.6(7)
O2B C19B N8B C18B 177.9(4)
C17B C16B N8B C19B -89.8(6)
C15B C16B N8B C19B 90.6(6)
C17B C16B N8B C18B 82.4(6)
C15B C16B N8B C18B -97.2(6)
O1A C19A O2A C20A -1.8(8)
N8A C19A O2A C20A 176.9(5)
O1B C19B O2B C20B -0.1(7)
N8B C19B O2B C20B -179.5(4)
